data_4330044
loop_
_publ_author_name
'Jonathan W. Dube'
'Mikko M. H\"anninen'
'Jason L. Dutton'
'Heikki M. Tuononen'
'Paul J. Ragogna'

_publ_contact_author_address
;
Department of Chemistry and The Center for Advanced Materials and 
Biomaterials Research (CAMBR), Western University, 
1151 Richmond St. London, Ontario, Canada, N6A 5B7
;
_publ_contact_author_email pragogna@uwo.ca
_publ_contact_author_fax 1-519-661-3022
_publ_contact_author_name 'Paul J. Ragogna'
_publ_contact_author_phone '1-519-661-2111 ext 87048'
_publ_section_title
;
 Homoleptic Pnictogen-Chalcogen Coordination Complexes
;
_journal_name_full 'Inorganic Chemistry'
_journal_page_first 8897
_journal_page_last 8903
_journal_paper_doi 10.1021/ic300892p
_journal_volume 51
_journal_year 2012
_chemical_formula_moiety 'C26 H24 As2 Te, 2(C F3 O3 S), 0.33 (C2 N)'
_chemical_formula_sum 'C28.66 H24 As2 F6 N0.33 O6 S2 Te'
_chemical_formula_weight 924.71
_chemical_name_systematic
; 
 ? 
;
_space_group_IT_number 146
_symmetry_cell_setting trigonal
_symmetry_space_group_name_Hall 'R 3'
_symmetry_space_group_name_H-M 'R 3 :H'
_atom_sites_solution_hydrogens geom
_atom_sites_solution_primary direct
_atom_sites_solution_secondary difmap
_audit_creation_method SHELXL-97
_cell_angle_alpha 90.00
_cell_angle_beta 90.00
_cell_angle_gamma 120.00
_cell_formula_units_Z 9
_cell_length_a 24.606(2)
_cell_length_b 24.606(2)
_cell_length_c 13.9212(12)
_cell_measurement_reflns_used 4491
_cell_measurement_temperature 150(2)
_cell_measurement_theta_max 21.59
_cell_measurement_theta_min 2.41
_cell_volume 7299.4(10)
_computing_cell_refinement 'Bruker SAINT'
_computing_data_collection 'Bruker APEX2'
_computing_data_reduction 'Bruker SAINT'
_computing_molecular_graphics 'Bruker SHELXTL'
_computing_publication_material 'Bruker SHELXTL'
_computing_structure_refinement 'SHELXL-97 (Sheldrick, 1997)'
_computing_structure_solution 'SHELXS-97 (Sheldrick, 1990)'
_diffrn_ambient_temperature 150(2)
_diffrn_measured_fraction_theta_full 1.000
_diffrn_measured_fraction_theta_max 1.000
_diffrn_measurement_device_type 'Bruker APEX-II CCD'
_diffrn_measurement_method '\f and \w scans'
_diffrn_radiation_monochromator graphite
_diffrn_radiation_source 'fine-focus sealed tube'
_diffrn_radiation_type MoK\a
_diffrn_radiation_wavelength 0.71073
_diffrn_reflns_av_R_equivalents 0.0748
_diffrn_reflns_av_sigmaI/netI 0.0843
_diffrn_reflns_limit_h_max 31
_diffrn_reflns_limit_h_min -31
_diffrn_reflns_limit_k_max 31
_diffrn_reflns_limit_k_min -31
_diffrn_reflns_limit_l_max 17
_diffrn_reflns_limit_l_min -17
_diffrn_reflns_number 24183
_diffrn_reflns_theta_full 26.81
_diffrn_reflns_theta_max 26.81
_diffrn_reflns_theta_min 1.66
_diffrn_standards_number 0
_exptl_absorpt_coefficient_mu 3.146
_exptl_absorpt_correction_type none
_exptl_crystal_colour colourless
_exptl_crystal_density_diffrn 1.893
_exptl_crystal_description needle
_exptl_crystal_F_000 4052.4
_exptl_crystal_size_max 0.282
_exptl_crystal_size_mid 0.082
_exptl_crystal_size_min 0.078
_refine_diff_density_max 0.830
_refine_diff_density_min -0.848
_refine_diff_density_rms 0.127
_refine_ls_abs_structure_details 'Flack H D (1983), Acta Cryst. A39, 876-881'
_refine_ls_abs_structure_Flack 0.324(16)
_refine_ls_extinction_method none
_refine_ls_goodness_of_fit_ref 1.028
_refine_ls_hydrogen_treatment constr
_refine_ls_matrix_type full
_refine_ls_number_parameters 438
_refine_ls_number_reflns 6899
_refine_ls_number_restraints 15
_refine_ls_restrained_S_all 1.027
_refine_ls_R_factor_all 0.0726
_refine_ls_R_factor_gt 0.0543
_refine_ls_shift/su_max 0.011
_refine_ls_shift/su_mean 0.000
_refine_ls_structure_factor_coef Fsqd
_refine_ls_weighting_details 'calc w=1/[\s^2^(Fo^2^)+(0.0131P)^2^+100.3967P] where P=(Fo^2^+2Fc^2^)/3'
_refine_ls_weighting_scheme calc
_refine_ls_wR_factor_gt 0.1007
_refine_ls_wR_factor_ref 0.1074
_reflns_number_gt 5646
_reflns_number_total 6899
_reflns_threshold_expression >2sigma(I)
_cod_data_source_file ic300892p_si_003_3.cif
_cod_data_source_block 11Te
_cod_original_sg_symbol_H-M 'R 3'
_cod_database_code 4330044

loop_
_symmetry_equiv_pos_as_xyz
'x, y, z'
'-y, x-y, z'
'-x+y, -x, z'
'x+2/3, y+1/3, z+1/3'
'-y+2/3, x-y+1/3, z+1/3'
'-x+y+2/3, -x+1/3, z+1/3'
'x+1/3, y+2/3, z+2/3'
'-y+1/3, x-y+2/3, z+2/3'
'-x+y+1/3, -x+2/3, z+2/3'

loop_
_atom_site_label
_atom_site_type_symbol
_atom_site_fract_x
_atom_site_fract_y
_atom_site_fract_z
_atom_site_U_iso_or_equiv
_atom_site_adp_type
_atom_site_occupancy
_atom_site_symmetry_multiplicity
_atom_site_calc_flag
_atom_site_refinement_flags
_atom_site_disorder_assembly
_atom_site_disorder_group
Te1 Te 0.25739(3) 0.09731(3) 0.49017(6) 0.02590(19) Uani 0.848(2) 1 d P A 1
As1 As 0.29885(14) 0.09267(10) 0.6571(2) 0.0186(4) Uani 0.848(2) 1 d P A 1
As2 As 0.35352(12) 0.20772(8) 0.48500(19) 0.0204(4) Uani 0.848(2) 1 d P A 1
C1 C 0.3849(4) 0.1613(4) 0.6584(7) 0.0247(17) Uani 0.848(2) 1 d P A 1
H1A H 0.3999 0.1701 0.7241 0.030 Uiso 0.848(2) 1 calc PR A 1
H1B H 0.4111 0.1492 0.6231 0.030 Uiso 0.848(2) 1 calc PR A 1
C2 C 0.3902(6) 0.2214(6) 0.6126(8) 0.0247(17) Uani 0.848(2) 1 d P A 1
H2B H 0.4342 0.2534 0.6088 0.030 Uiso 0.848(2) 1 calc PR A 1
H2A H 0.3695 0.2371 0.6542 0.030 Uiso 0.848(2) 1 calc PR A 1
Te1A Te 0.4050(2) 0.2205(3) 0.6463(3) 0.0371(16) Uani 0.152(2) 1 d P A 2
As1A As 0.3044(9) 0.1133(6) 0.6560(14) 0.022(3) Uani 0.152(2) 1 d PD A 2
As2A As 0.3653(8) 0.2298(5) 0.4826(14) 0.026(3) Uani 0.152(2) 1 d P A 2
C1A C 0.265(3) 0.098(2) 0.531(3) 0.0247(17) Uani 0.15 1 d PD A 2
H1AA H 0.2768 0.0727 0.4930 0.030 Uiso 0.152(2) 1 calc PR A 2
H1AB H 0.2194 0.0741 0.5393 0.030 Uiso 0.152(2) 1 calc PR A 2
C2A C 0.283(2) 0.160(2) 0.479(3) 0.0247(17) Uani 0.15 1 d PD A 2
H2AA H 0.2552 0.1738 0.5015 0.030 Uiso 0.152(2) 1 calc PR A 2
H2AB H 0.2732 0.1490 0.4113 0.030 Uiso 0.152(2) 1 calc PR A 2
S11 S 0.21015(16) 0.0991(2) 0.2442(2) 0.0300(11) Uani 0.693(8) 1 d P A 1
O11 O 0.2387(5) 0.1484(5) 0.3263(8) 0.039(3) Uiso 0.693(8) 1 d P A 1
O12 O 0.2333(6) 0.1266(5) 0.1555(8) 0.050(3) Uiso 0.693(8) 1 d P A 1
O13 O 0.2090(5) 0.0408(4) 0.2622(7) 0.044(3) Uiso 0.693(8) 1 d P A 1
F11 F 0.1236(5) 0.1290(5) 0.2381(7) 0.066(3) Uiso 0.693(8) 1 d P A 1
F12 F 0.1005(5) 0.0538(5) 0.3323(9) 0.062(3) Uiso 0.693(8) 1 d P A 1
F13 F 0.0959(4) 0.0322(4) 0.1899(6) 0.054(2) Uiso 0.693(8) 1 d P A 1
S11A S 0.2080(4) 0.1354(6) 0.2359(6) 0.046(3) Uani 0.307(8) 1 d P A 2
O11A O 0.1809(18) 0.1758(17) 0.226(3) 0.103(11) Uiso 0.307(8) 1 d P A 2
O12A O 0.2057(15) 0.1148(14) 0.136(2) 0.060(8) Uiso 0.307(8) 1 d P A 2
O13A O 0.2483(14) 0.1362(15) 0.313(2) 0.055(9) Uiso 0.307(8) 1 d P A 2
F11A F 0.0909 0.0958 0.2435 0.052 Uiso 0.31 1 d P A 2
F12A F 0.1182(10) 0.0603(9) 0.3585(14) 0.034(5) Uiso 0.307(8) 1 d P A 2
F13A F 0.1494(17) 0.0184(17) 0.270(3) 0.126(12) Uiso 0.307(8) 1 d P A 2
C100 C 0.1284(6) 0.0726(6) 0.2577(9) 0.065(3) Uiso 1 1 d . . .
S22 S 0.47353(12) 0.21197(12) 0.92486(18) 0.0376(6) Uani 1 1 d . A .
C31 C 0.2515(4) 0.1069(4) 0.7553(6) 0.0258(18) Uani 1 1 d . . .
C36 C 0.1949(4) 0.1032(4) 0.7351(7) 0.032(2) Uani 1 1 d . A .
H36A H 0.1797 0.0962 0.6725 0.039 Uiso 1 1 calc R . .
F21 F 0.5796(4) 0.2740(4) 0.8352(6) 0.096(3) Uani 1 1 d . A .
O21 O 0.5098(4) 0.2245(5) 1.0107(6) 0.103(4) Uani 1 1 d . . .
C35 C 0.1612(4) 0.1099(4) 0.8076(7) 0.038(2) Uani 1 1 d . . .
H35A H 0.1230 0.1074 0.7943 0.046 Uiso 1 1 calc R A .
F22 F 0.5447(4) 0.3295(3) 0.8821(7) 0.114(3) Uani 1 1 d . A .
O22 O 0.4230(4) 0.2210(5) 0.9374(10) 0.112(4) Uani 1 1 d . . .
C34 C 0.1837(5) 0.1203(4) 0.9003(6) 0.037(2) Uani 1 1 d . A .
H6A H 0.1609 0.1254 0.9493 0.044 Uiso 1 1 calc R . .
F23 F 0.5062(5) 0.2718(5) 0.7648(6) 0.170(6) Uani 1 1 d U A .
O23 O 0.4623(6) 0.1583(4) 0.8813(8) 0.123(5) Uani 1 1 d U . .
C33 C 0.2388(6) 0.1232(5) 0.9204(7) 0.048(3) Uani 1 1 d . . .
H33A H 0.2529 0.1297 0.9836 0.058 Uiso 1 1 calc R A .
C32 C 0.2747(4) 0.1168(4) 0.8509(6) 0.033(2) Uani 1 1 d . A .
H32A H 0.3125 0.1189 0.8656 0.040 Uiso 1 1 calc R . .
C41 C 0.3007(4) 0.0188(4) 0.6852(6) 0.0280(19) Uani 1 1 d . . .
C42 C 0.3474(5) 0.0104(5) 0.6456(6) 0.043(2) Uani 1 1 d . A .
H42A H 0.3777 0.0403 0.6053 0.051 Uiso 1 1 calc R . .
C43 C 0.3469(5) -0.0451(5) 0.6689(8) 0.049(3) Uani 1 1 d . . .
H43A H 0.3783 -0.0516 0.6439 0.059 Uiso 1 1 calc R A .
C44 C 0.3034(5) -0.0893(5) 0.7255(7) 0.042(2) Uani 1 1 d . A .
H44A H 0.3049 -0.1254 0.7400 0.050 Uiso 1 1 calc R . .
C45 C 0.2558(4) -0.0806(5) 0.7623(7) 0.039(2) Uani 1 1 d . . .
H45A H 0.2245 -0.1115 0.8003 0.046 Uiso 1 1 calc R A .
C46 C 0.2549(5) -0.0250(5) 0.7422(6) 0.039(2) Uani 1 1 d . A .
H46A H 0.2236 -0.0184 0.7672 0.047 Uiso 1 1 calc R . .
C11 C 0.4125(4) 0.2178(3) 0.3882(5) 0.0220(17) Uani 1 1 d . . .
C16 C 0.4692(4) 0.2209(4) 0.4122(6) 0.033(2) Uani 1 1 d . A .
H16A H 0.4792 0.2201 0.4764 0.039 Uiso 1 1 calc R . .
C15 C 0.5112(4) 0.2252(4) 0.3399(6) 0.031(2) Uani 1 1 d . . .
H15A H 0.5489 0.2273 0.3559 0.038 Uiso 1 1 calc R A .
C14 C 0.4955(4) 0.2262(4) 0.2447(6) 0.030(2) Uani 1 1 d . A .
H14A H 0.5222 0.2275 0.1963 0.036 Uiso 1 1 calc R . .
C13 C 0.4395(4) 0.2253(4) 0.2205(6) 0.0269(19) Uani 1 1 d . . .
H13A H 0.4302 0.2277 0.1565 0.032 Uiso 1 1 calc R A .
C12 C 0.3985(4) 0.2209(4) 0.2913(6) 0.0296(19) Uani 1 1 d . A .
H12A H 0.3614 0.2200 0.2749 0.036 Uiso 1 1 calc R . .
C21 C 0.3369(4) 0.2764(4) 0.4671(6) 0.0291(19) Uani 1 1 d . . .
C22 C 0.3840(5) 0.3319(5) 0.4284(8) 0.048(3) Uani 1 1 d . A .
H22A H 0.4214 0.3352 0.4074 0.058 Uiso 1 1 calc R B 2
C23 C 0.3740(6) 0.3827(5) 0.4218(8) 0.056(3) Uani 1 1 d . . .
H23A H 0.4040 0.4205 0.3947 0.067 Uiso 1 1 calc R A .
C24 C 0.3161(5) 0.3751(5) 0.4577(8) 0.048(3) Uani 1 1 d . A .
H24A H 0.3093 0.4091 0.4567 0.057 Uiso 1 1 calc R . .
C25 C 0.2718(6) 0.3205(6) 0.4925(9) 0.058(3) Uani 1 1 d . . .
H25A H 0.2338 0.3162 0.5127 0.070 Uiso 1 1 calc R A .
C26 C 0.2819(5) 0.2696(5) 0.4988(7) 0.046(3) Uani 1 1 d . A .
H26A H 0.2512 0.2317 0.5245 0.055 Uiso 1 1 calc R . .
C200 C 0.5278(5) 0.2737(4) 0.8484(7) 0.039(2) Uani 1 1 d . . .
N1S N 0.0000 0.0000 0.9164(14) 0.056(4) Uani 1 3 d S . .
C1S C 0.0000 0.0000 0.8330(18) 0.055(5) Uani 1 3 d S . .
C2S C 0.0000 0.0000 0.7216(14) 0.055(5) Uani 1 3 d S . .

loop_
_atom_site_aniso_label
_atom_site_aniso_U_11
_atom_site_aniso_U_22
_atom_site_aniso_U_33
_atom_site_aniso_U_23
_atom_site_aniso_U_13
_atom_site_aniso_U_12
Te1 0.0202(4) 0.0340(4) 0.0170(3) 0.0028(3) -0.0005(3) 0.0086(3)
As1 0.0184(7) 0.0206(12) 0.0171(6) 0.0013(10) 0.0009(4) 0.0101(10)
As2 0.0191(11) 0.0216(12) 0.0179(6) 0.0038(10) 0.0036(7) 0.0083(10)
C1 0.025(4) 0.026(4) 0.020(4) 0.001(3) -0.002(3) 0.011(3)
C2 0.025(4) 0.026(4) 0.020(4) 0.001(3) -0.002(3) 0.011(3)
Te1A 0.032(3) 0.056(3) 0.022(2) 0.006(2) -0.0026(18) 0.021(2)
As1A 0.041(7) 0.026(7) 0.015(3) -0.001(6) 0.000(3) 0.028(7)
As2A 0.015(5) 0.025(7) 0.023(4) 0.009(6) 0.006(3) -0.001(5)
C1A 0.025(4) 0.026(4) 0.020(4) 0.001(3) -0.002(3) 0.011(3)
C2A 0.025(4) 0.026(4) 0.020(4) 0.001(3) -0.002(3) 0.011(3)
S11 0.0365(19) 0.034(2) 0.0148(15) -0.0001(13) 0.0017(12) 0.0138(16)
S11A 0.056(5) 0.071(7) 0.032(4) 0.036(4) 0.023(4) 0.047(5)
S22 0.0420(14) 0.0386(14) 0.0370(13) 0.0071(11) 0.0085(11) 0.0238(12)
C31 0.032(5) 0.014(4) 0.029(4) 0.006(3) 0.008(4) 0.010(4)
C36 0.023(5) 0.014(4) 0.050(5) -0.008(4) -0.001(4) 0.002(4)
F21 0.086(6) 0.097(6) 0.108(7) 0.041(5) 0.067(5) 0.047(5)
O21 0.079(6) 0.149(10) 0.029(4) 0.020(5) -0.006(4) 0.018(7)
C35 0.023(5) 0.024(5) 0.062(7) -0.003(4) 0.023(4) 0.009(4)
F22 0.122(7) 0.028(4) 0.161(9) -0.005(5) 0.060(7) 0.014(4)
O22 0.044(5) 0.085(7) 0.219(13) 0.035(8) 0.017(7) 0.041(5)
C34 0.057(6) 0.030(5) 0.032(5) 0.007(4) 0.025(5) 0.028(5)
F23 0.142(9) 0.125(8) 0.082(6) 0.077(6) -0.067(6) -0.055(6)
O23 0.169(11) 0.020(4) 0.141(9) 0.012(5) 0.115(9) 0.017(5)
C33 0.093(9) 0.047(6) 0.028(5) 0.006(4) 0.006(5) 0.052(7)
C32 0.044(6) 0.031(5) 0.023(4) 0.010(4) 0.010(4) 0.018(4)
C41 0.025(5) 0.038(5) 0.026(4) -0.003(4) -0.002(4) 0.019(4)
C42 0.038(6) 0.067(7) 0.030(5) 0.006(5) 0.011(4) 0.032(5)
C43 0.044(6) 0.061(7) 0.062(7) 0.002(6) 0.016(5) 0.041(6)
C44 0.043(6) 0.042(6) 0.042(6) -0.009(5) -0.013(5) 0.021(5)
C45 0.037(5) 0.048(6) 0.037(5) -0.004(4) -0.001(4) 0.026(5)
C46 0.041(6) 0.057(6) 0.036(5) -0.012(5) -0.002(4) 0.036(5)
C11 0.026(4) 0.020(4) 0.021(4) 0.001(3) 0.005(3) 0.012(4)
C16 0.037(5) 0.044(5) 0.021(4) 0.000(4) 0.005(4) 0.023(5)
C15 0.024(5) 0.026(5) 0.035(5) 0.005(4) 0.003(4) 0.006(4)
C14 0.023(4) 0.030(5) 0.036(5) -0.002(4) 0.012(4) 0.013(4)
C13 0.040(5) 0.026(5) 0.015(4) 0.006(3) 0.007(3) 0.017(4)
C12 0.029(5) 0.025(5) 0.034(5) -0.001(4) 0.002(4) 0.012(4)
C21 0.038(5) 0.043(5) 0.021(4) -0.003(4) 0.002(4) 0.030(5)
C22 0.048(6) 0.046(6) 0.062(7) -0.023(5) -0.017(5) 0.032(5)
C23 0.063(8) 0.048(7) 0.058(7) -0.010(5) -0.002(6) 0.030(6)
C24 0.057(7) 0.045(6) 0.066(7) -0.019(5) -0.015(6) 0.044(6)
C25 0.051(7) 0.069(8) 0.075(8) -0.002(7) -0.005(6) 0.046(7)
C26 0.045(6) 0.067(7) 0.036(5) 0.005(5) 0.006(5) 0.036(6)
C200 0.051(6) 0.022(5) 0.042(6) 0.008(4) -0.002(5) 0.016(5)
N1S 0.052(7) 0.052(7) 0.066(12) 0.000 0.000 0.026(3)
C1S 0.037(7) 0.037(7) 0.091(17) 0.000 0.000 0.019(3)
C2S 0.060(8) 0.060(8) 0.046(11) 0.000 0.000 0.030(4)

loop_
_atom_type_symbol
_atom_type_description
_atom_type_scat_dispersion_real
_atom_type_scat_dispersion_imag
_atom_type_scat_source
C C 0.0033 0.0016 'International Tables Vol C Tables 4.2.6.8 and 6.1.1.4'
H H 0.0000 0.0000 'International Tables Vol C Tables 4.2.6.8 and 6.1.1.4'
As As 0.0499 2.0058 'International Tables Vol C Tables 4.2.6.8 and 6.1.1.4'
F F 0.0171 0.0103 'International Tables Vol C Tables 4.2.6.8 and 6.1.1.4'
N N 0.0061 0.0033 'International Tables Vol C Tables 4.2.6.8 and 6.1.1.4'
O O 0.0106 0.0060 'International Tables Vol C Tables 4.2.6.8 and 6.1.1.4'
S S 0.1246 0.1234 'International Tables Vol C Tables 4.2.6.8 and 6.1.1.4'
Te Te -0.5308 1.6751 'International Tables Vol C Tables 4.2.6.8 and 6.1.1.4'

loop_
_geom_angle_atom_site_label_1
_geom_angle_atom_site_label_2
_geom_angle_atom_site_label_3
_geom_angle
As2 Te1 As1 84.01(9)
As2 Te1 O11 76.6(2)
As1 Te1 O11 158.9(2)
C41 As1 C1 107.2(4)
C41 As1 C31 109.6(4)
C1 As1 C31 109.2(4)
C41 As1 Te1 115.7(3)
C1 As1 Te1 104.8(3)
C31 As1 Te1 110.0(3)
C11 As2 C2 111.5(5)
C11 As2 C21 105.9(4)
C2 As2 C21 104.4(5)
C11 As2 Te1 113.4(3)
C2 As2 Te1 105.1(4)
C21 As2 Te1 116.2(3)
C2 C1 As1 111.1(7)
C2 C1 H1A 109.4
As1 C1 H1A 109.4
C2 C1 H1B 109.4
As1 C1 H1B 109.4
H1A C1 H1B 108.0
C1 C2 As2 113.5(7)
C1 C2 H2B 108.9
As2 C2 H2B 108.9
C1 C2 H2A 108.9
As2 C2 H2A 108.9
H2B C2 H2A 107.7
As2A Te1A As1A 85.6(5)
C31 As1A C1A 113(2)
C31 As1A C41 96.4(7)
C1A As1A C41 101.4(15)
C31 As1A Te1A 113.7(7)
C1A As1A Te1A 106.8(17)
C41 As1A Te1A 125.1(8)
C21 As2A C11 122.5(10)
C21 As2A C2A 90.1(17)
C11 As2A C2A 107.3(18)
C21 As2A C22 32.8(4)
C11 As2A C22 97.7(7)
C2A As2A C22 119.9(17)
C21 As2A Te1A 120.3(10)
C11 As2A Te1A 108.5(9)
C2A As2A Te1A 103.2(15)
C22 As2A Te1A 119.3(7)
C2A C1A As1A 111(3)
C2A C1A H1AA 109.4
As1A C1A H1AA 109.4
C2A C1A H1AB 109.4
As1A C1A H1AB 109.4
H1AA C1A H1AB 108.0
C1A C2A As2A 123(4)
C1A C2A H2AA 106.6
As2A C2A H2AA 106.6
C1A C2A H2AB 106.6
As2A C2A H2AB 106.6
H2AA C2A H2AB 106.6
O12 S11 O13 116.1(6)
O12 S11 O11 111.0(7)
O13 S11 O11 115.1(6)
O12 S11 C100 112.6(7)
O13 S11 C100 99.3(6)
O11 S11 C100 101.2(6)
S11 O11 Te1 111.5(6)
O13A S11A O11A 127(2)
O13A S11A O12A 127.7(19)
O11A S11A O12A 101.0(19)
O13A S11A C100 109.1(14)
O11A S11A C100 85.9(17)
O12A S11A C100 91.4(14)
F12 C100 F13 108.3(12)
F12 C100 F11A 84.7(10)
F13 C100 F11A 85.8(9)
F12 C100 F12A 20.9(10)
F13 C100 F12A 124.6(14)
F11A C100 F12A 98.7(12)
F12 C100 F11 102.9(11)
F13 C100 F11 105.9(10)
F11A C100 F11 33.2(5)
F12A C100 F11 107.0(12)
F12 C100 F13A 86.9(15)
F13 C100 F13A 77.5(14)
F11A C100 F13A 158.0(16)
F12A C100 F13A 79.6(15)
F11 C100 F13A 167.6(16)
F12 C100 S11 123.6(11)
F13 C100 S11 110.4(9)
F11A C100 S11 136.8(9)
F12A C100 S11 103.2(11)
F11 C100 S11 104.1(8)
F13A C100 S11 63.8(14)
F12 C100 S11A 129.7(12)
F13 C100 S11A 120.9(10)
F11A C100 S11A 107.3(9)
F12A C100 S11A 110.2(12)
F11 C100 S11A 74.2(8)
F13A C100 S11A 93.7(15)
S11 C100 S11A 29.9(4)
O23 S22 O22 117.0(8)
O23 S22 O21 112.8(8)
O22 S22 O21 112.0(8)
O23 S22 C200 105.3(5)
O22 S22 C200 106.9(6)
O21 S22 C200 101.2(5)
C36 C31 C32 120.6(8)
C36 C31 As1A 119.9(9)
C32 C31 As1A 118.7(9)
C36 C31 As1 121.5(7)
C32 C31 As1 117.7(6)
As1A C31 As1 13.5(3)
C35 C36 C31 119.7(9)
C35 C36 H36A 120.2
C31 C36 H36A 120.2
S22 O21 Te1 6.8(4)
C36 C35 C34 120.1(9)
C36 C35 H35A 119.9
C34 C35 H35A 119.9
C33 C34 C35 120.2(8)
C33 C34 H6A 119.9
C35 C34 H6A 119.9
C34 C33 C32 122.3(9)
C34 C33 H33A 118.8
C32 C33 H33A 118.8
C33 C32 C31 117.1(9)
C33 C32 H32A 121.5
C31 C32 H32A 121.5
C46 C41 C42 122.6(9)
C46 C41 As1 118.4(6)
C42 C41 As1 119.0(7)
C46 C41 As1A 119.9(8)
C42 C41 As1A 117.5(8)
As1 C41 As1A 3.7(6)
C41 C42 C43 116.9(9)
C41 C42 H42A 121.5
C43 C42 H42A 121.5
C44 C43 C42 122.8(9)
C44 C43 H43A 118.6
C42 C43 H43A 118.6
C43 C44 C45 119.2(10)
C43 C44 H44A 120.4
C45 C44 H44A 120.4
C44 C45 C46 120.0(9)
C44 C45 H45A 120.0
C46 C45 H45A 120.0
C41 C46 C45 118.5(9)
C41 C46 H46A 120.8
C45 C46 H46A 120.8
C16 C11 C12 119.4(7)
C16 C11 As2A 120.4(8)
C12 C11 As2A 118.5(8)
C16 C11 As2 120.9(6)
C12 C11 As2 119.7(6)
As2A C11 As2 14.4(3)
C11 C16 C15 120.6(8)
C11 C16 H16A 119.7
C15 C16 H16A 119.7
C14 C15 C16 118.9(8)
C14 C15 H15A 120.6
C16 C15 H15A 120.6
C15 C14 C13 120.6(8)
C15 C14 H14A 119.7
C13 C14 H14A 119.7
C12 C13 C14 120.3(8)
C12 C13 H13A 119.9
C14 C13 H13A 119.9
C13 C12 C11 120.1(8)
C13 C12 H12A 119.9
C11 C12 H12A 119.9
C26 C21 C22 122.8(9)
C26 C21 As2A 128.7(9)
C22 C21 As2A 107.7(8)
C26 C21 As2 118.9(7)
C22 C21 As2 118.1(7)
As2A C21 As2 11.3(5)
C21 C22 C23 118.3(10)
C21 C22 As2A 39.5(6)
C23 C22 As2A 156.7(10)
C21 C22 H22A 120.9
C23 C22 H22A 120.9
As2A C22 H22A 81.7
C22 C23 C24 118.1(11)
C22 C23 H23A 121.0
C24 C23 H23A 121.0
C25 C24 C23 121.3(10)
C25 C24 H24A 119.3
C23 C24 H24A 119.3
C24 C25 C26 120.5(10)
C24 C25 H25A 119.8
C26 C25 H25A 119.8
C21 C26 C25 119.0(10)
C21 C26 H26A 120.5
C25 C26 H26A 120.5
F23 C200 F21 105.5(11)
F23 C200 F22 105.9(10)
F21 C200 F22 104.6(9)
F23 C200 S22 113.1(8)
F21 C200 S22 114.1(7)
F22 C200 S22 112.9(8)
N1S C1S C2S 180.000(11)

loop_
_geom_bond_atom_site_label_1
_geom_bond_atom_site_label_2
_geom_bond_distance
Te1 As2 2.560(2)
Te1 As1 2.564(3)
Te1 O11 2.752(11)
As1 C41 1.883(9)
As1 C1 1.939(10)
As1 C31 1.939(8)
As2 C11 1.904(8)
As2 C2 1.944(12)
As2 C21 1.944(9)
C1 C2 1.555(15)
C1 H1A 0.9700
C1 H1B 0.9700
C2 H2B 0.9700
C2 H2A 0.9700
Te1A As2A 2.535(19)
Te1A As1A 2.564(17)
As1A C31 1.85(2)
As1A C1A 1.94(2)
As1A C41 2.317(13)
As2A C21 1.628(19)
As2A C11 1.87(2)
As2A C2A 1.89(5)
As2A C22 2.436(17)
C1A C2A 1.54(2)
C1A H1AA 0.9700
C1A H1AB 0.9700
C2A H2AA 0.9700
C2A H2AB 0.9700
S11 O12 1.386(12)
S11 O13 1.441(11)
S11 O11 1.555(12)
S11 C100 1.787(14)
F11 C100 1.476(15)
F12 C100 1.203(15)
F13 C100 1.313(14)
S11A O13A 1.45(3)
S11A O11A 1.45(4)
S11A O12A 1.47(3)
S11A C100 1.814(16)
F11A C100 1.322(13)
F12A C100 1.43(2)
F13A C100 1.66(4)
S22 O23 1.349(8)
S22 O22 1.380(9)
S22 O21 1.429(8)
S22 C200 1.787(9)
C31 C36 1.378(12)
C31 C32 1.420(12)
C36 C35 1.368(12)
C36 H36A 0.9300
F21 C200 1.283(12)
C35 C34 1.377(13)
C35 H35A 0.9300
F22 C200 1.308(11)
C34 C33 1.352(14)
C34 H6A 0.9300
F23 C200 1.272(11)
C33 C32 1.369(13)
C33 H33A 0.9300
C32 H32A 0.9300
C41 C46 1.359(13)
C41 C42 1.379(12)
C42 C43 1.399(14)
C42 H42A 0.9300
C43 C44 1.337(14)
C43 H43A 0.9300
C44 C45 1.390(13)
C44 H44A 0.9300
C45 C46 1.406(13)
C45 H45A 0.9300
C46 H46A 0.9300
C11 C16 1.398(11)
C11 C12 1.404(11)
C16 C15 1.409(11)
C16 H16A 0.9300
C15 C14 1.385(12)
C15 H15A 0.9300
C14 C13 1.407(12)
C14 H14A 0.9300
C13 C12 1.376(11)
C13 H13A 0.9300
C12 H12A 0.9300
C21 C26 1.352(12)
C21 C22 1.385(14)
C22 C23 1.393(14)
C22 H22A 0.9300
C23 C24 1.431(15)
C23 H23A 0.9300
C24 C25 1.327(15)
C24 H24A 0.9300
C25 C26 1.396(14)
C25 H25A 0.9300
C26 H26A 0.9300
N1S C1S 1.16(3)
C1S C2S 1.55(3)

loop_
_geom_torsion_atom_site_label_1
_geom_torsion_atom_site_label_2
_geom_torsion_atom_site_label_3
_geom_torsion_atom_site_label_4
_geom_torsion
As2 Te1 As1 C41 -133.8(3)
O11 Te1 As1 C41 -157.2(7)
As2 Te1 As1 C1 -16.0(3)
O11 Te1 As1 C1 -39.3(8)
As2 Te1 As1 C31 101.3(3)
O11 Te1 As1 C31 78.0(8)
O21 Te1 As1 C31 100.6(4)
As1 Te1 As2 C11 115.6(3)
O11 Te1 As2 C11 -72.8(4)
As1 Te1 As2 C2 -6.4(4)
O11 Te1 As2 C2 165.1(5)
As1 Te1 As2 C21 -121.2(3)
O11 Te1 As2 C21 50.3(4)
C41 As1 C1 C2 166.4(7)
C31 As1 C1 C2 -74.9(8)
Te1 As1 C1 C2 42.9(7)
As1 C1 C2 As2 -53.1(9)
C11 As2 C2 C1 -87.6(8)
C21 As2 C2 C1 158.5(8)
Te1 As2 C2 C1 35.7(9)
As2A Te1A As1A C31 -117.6(9)
As2A Te1A As1A C1A 8(2)
As2A Te1A As1A C41 125.2(10)
As1A Te1A As2A C21 106.0(9)
As1A Te1A As2A C11 -105.6(6)
As1A Te1A As2A C2A 8.0(18)
As1A Te1A As2A C22 143.9(9)
C31 As1A C1A C2A 100(4)
C41 As1A C1A C2A -158(4)
Te1A As1A C1A C2A -26(5)
As1A C1A C2A As2A 39(6)
C21 As2A C2A C1A -152(4)
C11 As2A C2A C1A 84(4)
C22 As2A C2A C1A -166(4)
Te1A As2A C2A C1A -30(4)
O12 S11 O11 Te1 -144.7(7)
O13 S11 O11 Te1 -10.3(8)
C100 S11 O11 Te1 95.6(7)
As2 Te1 O11 S11 141.6(6)
As1 Te1 O11 S11 165.5(3)
O21 Te1 O11 S11 153.4(4)
O12 S11 C100 F12 -171.5(12)
O13 S11 C100 F12 65.1(13)
O11 S11 C100 F12 -52.9(14)
O12 S11 C100 F13 58.0(11)
O13 S11 C100 F13 -65.4(10)
O11 S11 C100 F13 176.6(9)
O12 S11 C100 F11A -48.4(15)
O13 S11 C100 F11A -171.8(13)
O11 S11 C100 F11A 70.2(14)
O12 S11 C100 F12A -166.8(11)
O13 S11 C100 F12A 69.8(11)
O11 S11 C100 F12A -48.2(11)
O12 S11 C100 F11 -55.2(10)
O13 S11 C100 F11 -178.6(8)
O11 S11 C100 F11 63.3(9)
O12 S11 C100 F13A 122.0(15)
O13 S11 C100 F13A -1.4(15)
O11 S11 C100 F13A -119.4(14)
O12 S11 C100 S11A -59.0(9)
O13 S11 C100 S11A 177.6(8)
O11 S11 C100 S11A 59.5(7)
O13A S11A C100 F12 36(2)
O11A S11A C100 F12 -92(2)
O12A S11A C100 F12 167.3(18)
O13A S11A C100 F13 -130.4(17)
O11A S11A C100 F13 101.5(18)
O12A S11A C100 F13 0.6(17)
O13A S11A C100 F11A 134.0(17)
O11A S11A C100 F11A 5.9(17)
O12A S11A C100 F11A -95.1(14)
O13A S11A C100 F12A 28(2)
O11A S11A C100 F12A -100.6(18)
O12A S11A C100 F12A 158.5(16)
O13A S11A C100 F11 130.2(17)
O11A S11A C100 F11 2.1(16)
O12A S11A C100 F11 -98.8(13)
O13A S11A C100 F13A -53(2)
O11A S11A C100 F13A 179(2)
O12A S11A C100 F13A 78.3(17)
O13A S11A C100 S11 -53.6(15)
O11A S11A C100 S11 178.3(17)
O12A S11A C100 S11 77.3(13)
C1A As1A C31 C36 -11.2(17)
C41 As1A C31 C36 -116.4(8)
Te1A As1A C31 C36 110.7(9)
C1A As1A C31 C32 179.6(16)
C41 As1A C31 C32 74.4(9)
Te1A As1A C31 C32 -58.6(10)
C1A As1A C31 As1 90(3)
C41 As1A C31 As1 -15(2)
Te1A As1A C31 As1 -148(3)
C41 As1 C31 C36 -113.1(7)
C1 As1 C31 C36 129.7(7)
Te1 As1 C31 C36 15.2(7)
C41 As1 C31 C32 62.4(7)
C1 As1 C31 C32 -54.8(7)
Te1 As1 C31 C32 -169.3(5)
C41 As1 C31 As1A 160(3)
C1 As1 C31 As1A 43(3)
Te1 As1 C31 As1A -72(3)
C32 C31 C36 C35 0.8(13)
As1A C31 C36 C35 -168.3(8)
As1 C31 C36 C35 176.1(6)
O23 S22 O21 Te1 -39(3)
O22 S22 O21 Te1 95(3)
C200 S22 O21 Te1 -151(3)
As2 Te1 O21 S22 15(3)
As1 Te1 O21 S22 -166(4)
O11 Te1 O21 S22 2(3)
C31 C36 C35 C34 0.0(13)
C36 C35 C34 C33 -0.9(14)
C35 C34 C33 C32 0.8(15)
C34 C33 C32 C31 0.0(14)
C36 C31 C32 C33 -0.8(12)
As1A C31 C32 C33 168.4(8)
As1 C31 C32 C33 -176.3(7)
C1 As1 C41 C46 141.4(7)
C31 As1 C41 C46 22.9(8)
Te1 As1 C41 C46 -102.1(7)
C1 As1 C41 C42 -40.2(8)
C31 As1 C41 C42 -158.6(7)
Te1 As1 C41 C42 76.3(8)
C1 As1 C41 As1A 26(9)
C31 As1 C41 As1A -92(9)
Te1 As1 C41 As1A 143(9)
C31 As1A C41 C46 16.0(12)
C1A As1A C41 C46 -99(2)
Te1A As1A C41 C46 141.1(9)
C31 As1A C41 C42 -161.9(8)
C1A As1A C41 C42 83(2)
Te1A As1A C41 C42 -36.8(13)
C31 As1A C41 As1 83(9)
C1A As1A C41 As1 -32(9)
Te1A As1A C41 As1 -152(10)
C46 C41 C42 C43 -1.9(14)
As1 C41 C42 C43 179.8(8)
As1A C41 C42 C43 176.0(9)
C41 C42 C43 C44 1.0(16)
C42 C43 C44 C45 0.8(16)
C43 C44 C45 C46 -1.8(14)
C42 C41 C46 C45 0.9(14)
As1 C41 C46 C45 179.3(7)
As1A C41 C46 C45 -176.9(8)
C44 C45 C46 C41 1.0(13)
C21 As2A C11 C16 132.3(11)
C2A As2A C11 C16 -126.2(16)
C22 As2A C11 C16 109.2(9)
Te1A As2A C11 C16 -15.3(9)
C21 As2A C11 C12 -32.5(13)
C2A As2A C11 C12 69.1(17)
C22 As2A C11 C12 -55.6(9)
Te1A As2A C11 C12 179.9(6)
C21 As2A C11 As2 -131(3)
C2A As2A C11 As2 -30(2)
C22 As2A C11 As2 -154(3)
Te1A As2A C11 As2 81(3)
C2 As2 C11 C16 12.7(8)
C21 As2 C11 C16 125.6(7)
Te1 As2 C11 C16 -105.7(7)
C2 As2 C11 C12 -168.6(7)
C21 As2 C11 C12 -55.7(7)
Te1 As2 C11 C12 72.9(7)
C2 As2 C11 As2A -79(3)
C21 As2 C11 As2A 33(3)
Te1 As2 C11 As2A 162(3)
C12 C11 C16 C15 -1.9(13)
As2A C11 C16 C15 -166.5(7)
As2 C11 C16 C15 176.8(6)
C11 C16 C15 C14 -0.1(13)
C16 C15 C14 C13 2.3(13)
C15 C14 C13 C12 -2.6(13)
C14 C13 C12 C11 0.5(12)
C16 C11 C12 C13 1.7(12)
As2A C11 C12 C13 166.6(7)
As2 C11 C12 C13 -177.0(6)
C11 As2A C21 C26 144.5(10)
C2A As2A C21 C26 34(2)
C22 As2A C21 C26 -169.6(15)
Te1A As2A C21 C26 -71.6(13)
C11 As2A C21 C22 -45.9(13)
C2A As2A C21 C22 -156.6(17)
Te1A As2A C21 C22 98.0(9)
C11 As2A C21 As2 112(4)
C2A As2A C21 As2 1(3)
C22 As2A C21 As2 158(4)
Te1A As2A C21 As2 -104(4)
C11 As2 C21 C26 155.5(7)
C2 As2 C21 C26 -86.7(8)
Te1 As2 C21 C26 28.5(8)
C11 As2 C21 C22 -29.1(8)
C2 As2 C21 C22 88.7(8)
Te1 As2 C21 C22 -156.1(6)
C11 As2 C21 As2A -53(4)
C2 As2 C21 As2A 65(4)
Te1 As2 C21 As2A 180(4)
C26 C21 C22 C23 -0.3(15)
As2A C21 C22 C23 -170.7(11)
As2 C21 C22 C23 -175.5(8)
C26 C21 C22 As2A 170.4(14)
As2 C21 C22 As2A -4.8(8)
C11 As2A C22 C21 142.3(12)
C2A As2A C22 C21 27(2)
Te1A As2A C22 C21 -101.4(12)
C21 As2A C22 C23 21(2)
C11 As2A C22 C23 164(2)
C2A As2A C22 C23 48(3)
Te1A As2A C22 C23 -80(2)
C21 C22 C23 C24 1.6(15)
As2A C22 C23 C24 -14(3)
C22 C23 C24 C25 -3.0(17)
C23 C24 C25 C26 2.9(18)
C22 C21 C26 C25 0.1(15)
As2A C21 C26 C25 168.3(11)
As2 C21 C26 C25 175.3(8)
C24 C25 C26 C21 -1.4(17)
O23 S22 C200 F23 61.2(13)
O22 S22 C200 F23 -63.9(12)
O21 S22 C200 F23 178.8(11)
O23 S22 C200 F21 -59.4(10)
O22 S22 C200 F21 175.5(9)
O21 S22 C200 F21 58.3(10)
O23 S22 C200 F22 -178.6(10)
O22 S22 C200 F22 56.3(11)
O21 S22 C200 F22 -61.0(10)
